data_7025452
loop_
_publ_author_name
'Ma, Qi'
'Zhu, Miaoli'
'Lu, Liping'
'Feng, Sisi'
'Wang, Tianwei'

_publ_section_title
;
 Synthesis and characterisation of Mn(II), Co(II) and Cd(II) coordination
 polymers of 1,2,4-triazole-3, 5-dicarboxylic acid.
;
_journal_issue 25
_journal_name_full 'Dalton transactions (Cambridge, England : 2003)'
_journal_page_first 5877
_journal_page_last 5884
_journal_paper_doi 10.1039/c000940g
_journal_volume 39
_journal_year 2010
_chemical_formula_moiety 'C4 H5 Cd N3 O6'
_chemical_formula_sum 'C4 H5 Cd N3 O6'
_chemical_formula_weight 303.51
_chemical_name_systematic
;
?
;
_space_group_IT_number 14
_symmetry_cell_setting monoclinic
_symmetry_space_group_name_Hall '-P 2ybc'
_symmetry_space_group_name_H-M 'P 1 21/c 1'
_atom_sites_solution_hydrogens geom
_atom_sites_solution_primary direct
_atom_sites_solution_secondary difmap
_audit_creation_method SHELXL-97
_cell_angle_alpha 90.00
_cell_angle_beta 94.502(4)
_cell_angle_gamma 90.00
_cell_formula_units_Z 4
_cell_length_a 7.345(3)
_cell_length_b 10.222(4)
_cell_length_c 10.635(4)
_cell_measurement_reflns_used 3433
_cell_measurement_temperature 298(2)
_cell_measurement_theta_max 27.28
_cell_measurement_theta_min 2.77
_cell_volume 796.0(5)
_computing_structure_refinement 'SHELXL-97 (Sheldrick, 1997)'
_computing_structure_solution 'SHELXS-97 (Sheldrick, 1990)'
_diffrn_ambient_temperature 293(2)
_diffrn_measured_fraction_theta_full 0.974
_diffrn_measured_fraction_theta_max 0.974
_diffrn_radiation_monochromator graphite
_diffrn_radiation_source 'fine-focus sealed tube'
_diffrn_radiation_type MoK\a
_diffrn_radiation_wavelength 0.71073
_diffrn_reflns_av_R_equivalents 0.0336
_diffrn_reflns_av_sigmaI/netI 0.0416
_diffrn_reflns_limit_h_max 4
_diffrn_reflns_limit_h_min -8
_diffrn_reflns_limit_k_max 12
_diffrn_reflns_limit_k_min -12
_diffrn_reflns_limit_l_max 12
_diffrn_reflns_limit_l_min -12
_diffrn_reflns_number 2957
_diffrn_reflns_theta_full 25.00
_diffrn_reflns_theta_max 25.00
_diffrn_reflns_theta_min 2.77
_exptl_absorpt_coefficient_mu 2.755
_exptl_absorpt_correction_T_max 0.6088
_exptl_absorpt_correction_T_min 0.4920
_exptl_absorpt_correction_type multi-scan
_exptl_absorpt_process_details sadabs
_exptl_crystal_colour colorless
_exptl_crystal_density_diffrn 2.533
_exptl_crystal_density_method 'not measured'
_exptl_crystal_description block
_exptl_crystal_F_000 584
_exptl_crystal_size_max 0.30
_exptl_crystal_size_mid 0.20
_exptl_crystal_size_min 0.20
_refine_diff_density_max 1.460
_refine_diff_density_min -1.201
_refine_diff_density_rms 0.257
_refine_ls_extinction_method none
_refine_ls_goodness_of_fit_ref 1.585
_refine_ls_hydrogen_treatment constr
_refine_ls_matrix_type full
_refine_ls_number_parameters 127
_refine_ls_number_reflns 1364
_refine_ls_number_restraints 0
_refine_ls_restrained_S_all 1.585
_refine_ls_R_factor_all 0.0534
_refine_ls_R_factor_gt 0.0517
_refine_ls_shift/su_max 0.000
_refine_ls_shift/su_mean 0.000
_refine_ls_structure_factor_coef Fsqd
_refine_ls_weighting_details 'calc w=1/[\s^2^(Fo^2^)+(0.0597P)^2^+4.1181P] where P=(Fo^2^+2Fc^2^)/3'
_refine_ls_weighting_scheme calc
_refine_ls_wR_factor_gt 0.1502
_refine_ls_wR_factor_ref 0.1649
_reflns_number_gt 1353
_reflns_number_total 1364
_reflns_threshold_expression >2sigma(I)
_cod_data_source_file c000940g.txt
_cod_data_source_block 3-Cd
_cod_original_sg_symbol_H-M 'P 21/c'
_cod_database_code 7025452

loop_
_symmetry_equiv_pos_as_xyz
'x, y, z'
'-x, y+1/2, -z+1/2'
'-x, -y, -z'
'x, -y-1/2, z-1/2'

loop_
_atom_site_label
_atom_site_type_symbol
_atom_site_fract_x
_atom_site_fract_y
_atom_site_fract_z
_atom_site_U_iso_or_equiv
_atom_site_adp_type
_atom_site_occupancy
_atom_site_symmetry_multiplicity
_atom_site_calc_flag
_atom_site_refinement_flags
Cd1 Cd 0.20026(9) 0.89894(6) 0.32177(6) 0.0246(3) Uani 1 1 d .
N1 N 0.2748(10) 1.0052(7) 0.1448(7) 0.0227(15) Uani 1 1 d .
N2 N 0.3419(10) 1.1160(7) -0.0207(7) 0.0229(16) Uani 1 1 d .
H2 H 0.3858 1.1762 -0.0660 0.027 Uiso 1 1 calc R
N3 N 0.2509(10) 1.0095(7) -0.0657(7) 0.0257(17) Uani 1 1 d .
C1 C 0.3538(12) 1.1136(8) 0.1073(9) 0.0214(18) Uani 1 1 d .
C2 C 0.4523(13) 1.2158(9) 0.1888(8) 0.0261(19) Uani 1 1 d .
C3 C 0.2136(11) 0.9463(8) 0.0335(8) 0.0207(17) Uani 1 1 d .
C4 C 0.1165(12) 0.8163(8) 0.0341(8) 0.0207(17) Uani 1 1 d .
O1 O 0.4450(12) 1.2078(7) 0.3003(7) 0.0425(18) Uani 1 1 d .
O2 O 0.5298(10) 1.3003(7) 0.1259(7) 0.0373(17) Uani 1 1 d .
O3 O 0.0874(9) 0.7735(6) 0.1470(6) 0.0287(15) Uani 1 1 d .
O4 O 0.0718(9) 0.7616(6) -0.0633(6) 0.0284(14) Uani 1 1 d .
O5 O -0.0730(9) 1.0138(6) 0.3107(6) 0.0270(14) Uani 1 1 d .
H5A H -0.1218 0.9705 0.2524 0.041 Uiso 1 1 d R
H5B H -0.0584 1.0907 0.2925 0.041 Uiso 1 1 d R
O6 O 0.2754(11) 1.0311(8) 0.4860(8) 0.046(2) Uani 1 1 d .
H6A H 0.1973 1.0245 0.5367 0.069 Uiso 1 1 d R
H6B H 0.3386 1.0970 0.4961 0.069 Uiso 1 1 d R

loop_
_atom_site_aniso_label
_atom_site_aniso_U_11
_atom_site_aniso_U_22
_atom_site_aniso_U_33
_atom_site_aniso_U_23
_atom_site_aniso_U_13
_atom_site_aniso_U_12
Cd1 0.0329(5) 0.0193(5) 0.0216(5) 0.0020(2) 0.0018(3) 0.0055(2)
N1 0.021(4) 0.014(3) 0.032(4) -0.004(3) -0.001(3) 0.001(3)
N2 0.027(4) 0.022(4) 0.020(4) 0.007(3) 0.002(3) -0.002(3)
N3 0.026(4) 0.024(4) 0.026(4) -0.004(3) -0.001(3) -0.004(3)
C1 0.023(4) 0.014(4) 0.027(5) 0.008(3) 0.004(4) -0.004(3)
C2 0.031(5) 0.022(5) 0.024(4) 0.001(4) -0.001(4) 0.002(4)
C3 0.022(4) 0.013(4) 0.028(4) -0.006(3) 0.004(3) 0.000(3)
C4 0.025(4) 0.010(4) 0.026(4) -0.003(3) -0.002(3) -0.001(3)
O1 0.065(5) 0.024(4) 0.038(4) -0.009(3) 0.001(4) -0.007(3)
O2 0.037(4) 0.026(4) 0.047(4) 0.005(3) -0.009(3) -0.013(3)
O3 0.045(4) 0.012(3) 0.028(3) -0.001(2) 0.000(3) -0.008(3)
O4 0.040(4) 0.026(3) 0.018(3) -0.009(3) -0.005(3) -0.001(3)
O5 0.035(4) 0.019(3) 0.026(3) 0.002(2) -0.004(3) 0.005(3)
O6 0.051(5) 0.049(5) 0.041(4) -0.022(4) 0.014(4) -0.023(4)

loop_
_atom_type_symbol
_atom_type_description
_atom_type_scat_dispersion_real
_atom_type_scat_dispersion_imag
_atom_type_scat_source
C C 0.0033 0.0016 'International Tables Vol C Tables 4.2.6.8 and 6.1.1.4'
H H 0.0000 0.0000 'International Tables Vol C Tables 4.2.6.8 and 6.1.1.4'
N N 0.0061 0.0033 'International Tables Vol C Tables 4.2.6.8 and 6.1.1.4'
O O 0.0106 0.0060 'International Tables Vol C Tables 4.2.6.8 and 6.1.1.4'
Cd Cd -0.8075 1.2024 'International Tables Vol C Tables 4.2.6.8 and 6.1.1.4'

loop_
_geom_angle_atom_site_label_1
_geom_angle_atom_site_label_2
_geom_angle_atom_site_label_3
_geom_angle
_geom_angle_site_symmetry_1
_geom_angle_site_symmetry_3
O6 Cd1 O2 85.4(3) . 2_645
O6 Cd1 N1 107.2(3) . .
O2 Cd1 N1 98.8(3) 2_645 .
O6 Cd1 O4 95.9(3) . 4_576
O2 Cd1 O4 86.5(3) 2_645 4_576
N1 Cd1 O4 156.6(2) . 4_576
O6 Cd1 O5 83.9(3) . .
O2 Cd1 O5 168.3(2) 2_645 .
N1 Cd1 O5 88.8(2) . .
O4 Cd1 O5 89.9(2) 4_576 .
O6 Cd1 O3 173.1(3) . .
O2 Cd1 O3 101.5(2) 2_645 .
N1 Cd1 O3 72.5(2) . .
O4 Cd1 O3 84.1(2) 4_576 .
O5 Cd1 O3 89.2(2) . .
C1 N1 C3 103.2(8) . .
C1 N1 Cd1 141.8(6) . .
C3 N1 Cd1 114.8(6) . .
N3 N2 C1 109.5(7) . .
N3 N2 H2 125.3 . .
C1 N2 H2 125.3 . .
C3 N3 N2 104.3(7) . .
N1 C1 N2 108.7(8) . .
N1 C1 C2 127.4(8) . .
N2 C1 C2 123.7(7) . .
O1 C2 O2 129.4(9) . .
O1 C2 C1 117.9(8) . .
O2 C2 C1 112.8(8) . .
N3 C3 N1 114.2(8) . .
N3 C3 C4 125.3(8) . .
N1 C3 C4 120.4(8) . .
O4 C4 O3 125.6(8) . .
O4 C4 C3 120.3(8) . .
O3 C4 C3 114.1(7) . .
C2 O2 Cd1 127.1(6) . 2_655
C4 O3 Cd1 118.0(5) . .
C4 O4 Cd1 134.2(6) . 4_575
Cd1 O5 H5A 95.2 . .
Cd1 O5 H5B 111.7 . .
H5A O5 H5B 113.4 . .
Cd1 O6 H6A 108.7 . .
Cd1 O6 H6B 134.4 . .
H6A O6 H6B 113.5 . .

loop_
_geom_bond_atom_site_label_1
_geom_bond_atom_site_label_2
_geom_bond_distance
_geom_bond_site_symmetry_2
Cd1 O6 2.242(7) .
Cd1 O2 2.255(7) 2_645
Cd1 N1 2.277(8) .
Cd1 O4 2.293(6) 4_576
Cd1 O5 2.320(6) .
Cd1 O3 2.355(6) .
N1 C1 1.327(11) .
N1 C3 1.372(11) .
N2 N3 1.345(10) .
N2 C1 1.357(12) .
N2 H2 0.8600 .
N3 C3 1.285(12) .
C1 C2 1.506(12) .
C2 O1 1.194(12) .
C2 O2 1.256(12) .
C3 C4 1.508(11) .
C4 O4 1.200(10) .
C4 O3 1.311(11) .
O2 Cd1 2.255(7) 2_655
O4 Cd1 2.293(6) 4_575
O5 H5A 0.8213 .
O5 H5B 0.8187 .
O6 H6A 0.8205 .
O6 H6B 0.8203 .

loop_
_geom_hbond_atom_site_label_D
_geom_hbond_atom_site_label_H
_geom_hbond_atom_site_label_A
_geom_hbond_distance_DH
_geom_hbond_distance_HA
_geom_hbond_distance_DA
_geom_hbond_angle_DHA
_geom_hbond_site_symmetry_A
_geom_hbond_publ_flag
N2 H2 O1 0.86 1.93 2.769(10) 166.0 4_585 y
O5 H5A N3 0.82 2.14 2.832(10) 141.6 3_575 y
O5 H5B O3 0.82 1.99 2.696(9) 143.6 2 y
O6 H6A O5 0.82 1.96 2.757(10) 162.7 3_576 y
O6 H6B O2 0.82 2.16 2.871(10) 144.6 4_586 y
O6 H6B O1 0.82 2.55 3.017(11) 117.7 . y

loop_
_geom_torsion_atom_site_label_1
_geom_torsion_atom_site_label_2
_geom_torsion_atom_site_label_3
_geom_torsion_atom_site_label_4
_geom_torsion
_geom_torsion_site_symmetry_1
_geom_torsion_site_symmetry_4
O6 Cd1 N1 C1 4.4(10) . .
O2 Cd1 N1 C1 -83.4(10) 2_645 .
O4 Cd1 N1 C1 174.8(8) 4_576 .
O5 Cd1 N1 C1 87.7(10) . .
O3 Cd1 N1 C1 177.2(10) . .
O6 Cd1 N1 C3 -170.9(6) . .
O2 Cd1 N1 C3 101.2(6) 2_645 .
O4 Cd1 N1 C3 -0.6(10) 4_576 .
O5 Cd1 N1 C3 -87.7(6) . .
O3 Cd1 N1 C3 1.8(5) . .
C1 N2 N3 C3 -0.9(10) . .
C3 N1 C1 N2 -1.2(9) . .
Cd1 N1 C1 N2 -176.8(7) . .
C3 N1 C1 C2 -177.6(9) . .
Cd1 N1 C1 C2 6.7(16) . .
N3 N2 C1 N1 1.4(10) . .
N3 N2 C1 C2 178.0(8) . .
N1 C1 C2 O1 -8.3(15) . .
N2 C1 C2 O1 175.8(9) . .
N1 C1 C2 O2 172.8(9) . .
N2 C1 C2 O2 -3.2(13) . .
N2 N3 C3 N1 0.2(10) . .
N2 N3 C3 C4 -178.0(8) . .
C1 N1 C3 N3 0.6(10) . .
Cd1 N1 C3 N3 177.7(6) . .
C1 N1 C3 C4 178.9(8) . .
Cd1 N1 C3 C4 -4.0(10) . .
N3 C3 C4 O4 2.1(14) . .
N1 C3 C4 O4 -176.0(8) . .
N3 C3 C4 O3 -177.4(8) . .
N1 C3 C4 O3 4.5(12) . .
O1 C2 O2 Cd1 37.6(15) . 2_655
C1 C2 O2 Cd1 -143.6(7) . 2_655
O4 C4 O3 Cd1 177.9(7) . .
C3 C4 O3 Cd1 -2.6(9) . .
O2 Cd1 O3 C4 -95.2(6) 2_645 .
N1 Cd1 O3 C4 0.5(6) . .
O4 Cd1 O3 C4 179.6(6) 4_576 .
O5 Cd1 O3 C4 89.6(6) . .
O3 C4 O4 Cd1 -84.8(11) . 4_575
C3 C4 O4 Cd1 95.8(9) . 4_575
